data_2222263
loop_
_publ_author_name
'Li, Cong-Ming'
'Ban, Hong-Yan'

_publ_section_title
;
 (<i>E</i>)-4-Hydroxy-<i>N</i>'-(4-nitrobenzylidene)benzohydrazide
;
_journal_coeditor_code CI2812
_journal_issue 7
_journal_name_full 'Acta Crystallographica Section E'
_journal_page_first o1466
_journal_paper_doi 10.1107/S1600536809020066
_journal_volume 65
_journal_year 2009
_chemical_formula_iupac 'C14 H11 N3 O4'
_chemical_formula_moiety 'C14 H11 N3 O4'
_chemical_formula_sum 'C14 H11 N3 O4'
_chemical_formula_weight 285.26
_chemical_name_systematic
;
(<i>E</i>)-4-Hydroxy-<i>N</i>'-(4-nitrobenzylidene)benzohydrazide
;
_space_group_IT_number 14
_symmetry_cell_setting monoclinic
_symmetry_space_group_name_Hall '-P 2yn'
_symmetry_space_group_name_H-M 'P 1 21/n 1'
_atom_sites_solution_hydrogens geom
_atom_sites_solution_primary direct
_atom_sites_solution_secondary difmap
_audit_creation_method SHELXL-97
_cell_angle_alpha 90.00
_cell_angle_beta 92.784(5)
_cell_angle_gamma 90.00
_cell_formula_units_Z 4
_cell_length_a 7.6590(10)
_cell_length_b 13.587(2)
_cell_length_c 12.561(2)
_cell_measurement_reflns_used 2390
_cell_measurement_temperature 298(2)
_cell_measurement_theta_max 30.5
_cell_measurement_theta_min 3.0
_cell_volume 1305.6(3)
_computing_cell_refinement 'SAINT (Bruker, 1998)'
_computing_data_collection 'SMART (Bruker, 1998)'
_computing_data_reduction 'SAINT (Bruker, 1998)'
_computing_molecular_graphics 'SHELXTL (Sheldrick, 2008)'
_computing_publication_material 'SHELXTL (Sheldrick, 2008)'
_computing_structure_refinement 'SHELXL97 (Sheldrick, 2008)'
_computing_structure_solution 'SHELXS97 (Sheldrick, 2008)'
_diffrn_ambient_temperature 298(2)
_diffrn_measured_fraction_theta_full 0.994
_diffrn_measured_fraction_theta_max 0.994
_diffrn_measurement_device_type 'Bruker SMART CCD area-detector'
_diffrn_measurement_method \w
_diffrn_radiation_monochromator graphite
_diffrn_radiation_source 'fine-focus sealed tube'
_diffrn_radiation_type MoK\a
_diffrn_radiation_wavelength 0.71073
_diffrn_reflns_av_R_equivalents 0.0266
_diffrn_reflns_av_sigmaI/netI 0.0284
_diffrn_reflns_limit_h_max 9
_diffrn_reflns_limit_h_min -9
_diffrn_reflns_limit_k_max 15
_diffrn_reflns_limit_k_min -17
_diffrn_reflns_limit_l_max 15
_diffrn_reflns_limit_l_min -15
_diffrn_reflns_number 7862
_diffrn_reflns_theta_full 27.00
_diffrn_reflns_theta_max 27.00
_diffrn_reflns_theta_min 2.21
_diffrn_standards_number 0
_exptl_absorpt_coefficient_mu 0.109
_exptl_absorpt_correction_T_max 0.9806
_exptl_absorpt_correction_T_min 0.9785
_exptl_absorpt_correction_type multi-scan
_exptl_absorpt_process_details '(SADABS; Sheldrick, 1996)'
_exptl_crystal_colour colourless
_exptl_crystal_density_diffrn 1.451
_exptl_crystal_density_method 'not measured'
_exptl_crystal_description Block
_exptl_crystal_F_000 592
_exptl_crystal_size_max 0.20
_exptl_crystal_size_mid 0.20
_exptl_crystal_size_min 0.18
_refine_diff_density_max 0.209
_refine_diff_density_min -0.131
_refine_ls_extinction_coef 0.0104(15)
_refine_ls_extinction_expression Fc^*^=kFc[1+0.001xFc^2^\l^3^/sin(2\q)]^-1/4^
_refine_ls_extinction_method 'SHELXL97 (Sheldrick, 2008)'
_refine_ls_goodness_of_fit_ref 1.035
_refine_ls_hydrogen_treatment mixed
_refine_ls_matrix_type full
_refine_ls_number_parameters 195
_refine_ls_number_reflns 2835
_refine_ls_number_restraints 1
_refine_ls_restrained_S_all 1.035
_refine_ls_R_factor_all 0.0567
_refine_ls_R_factor_gt 0.0399
_refine_ls_shift/su_max 0.001
_refine_ls_shift/su_mean 0.000
_refine_ls_structure_factor_coef Fsqd
_refine_ls_weighting_details 'calc w=1/[\s^2^(Fo^2^)+(0.0467P)^2^+0.3196P] where P=(Fo^2^+2Fc^2^)/3'
_refine_ls_weighting_scheme calc
_refine_ls_wR_factor_gt 0.0999
_refine_ls_wR_factor_ref 0.1108
_reflns_number_gt 2109
_reflns_number_total 2835
_reflns_threshold_expression I>2\s(I)
_cod_data_source_file ci2812.cif
_cod_data_source_block I
_cod_depositor_comments
;
The following automatic conversions were performed:
'_symmetry_cell_setting' value 'Monoclinic' changed to 'monoclinic'
according to '/home/saulius/struct/CIF-dictionaries/cif_core.dic'
dictionary named 'cif_core.dic' version 2.4.1 from 2010-06-29.

Automatic conversion script
Id: cif_fix_enum 1527 2010-12-29 10:47:43Z saulius 

The following automatic conversions were performed:

'_symmetry_cell_setting' value 'Monoclinic' changed to 'monoclinic'
according to /home/saulius/struct/CIF-dictionaries/cif_core.dic
dictionary named 'cif_core.dic' version 2.4.1 from 2010-06-29.

Automatic conversion script
Id: cif_fix_values 1715 2011-07-08 13:25:40Z adriana 
;
_cod_original_sg_symbol_H-M 'P 21/n'
_cod_database_code 2222263
_cod_database_fobs_code 2222263

loop_
_symmetry_equiv_pos_as_xyz
'x, y, z'
'-x+1/2, y+1/2, -z+1/2'
'-x, -y, -z'
'x-1/2, -y-1/2, z-1/2'

loop_
_atom_site_type_symbol
_atom_site_label
_atom_site_fract_x
_atom_site_fract_y
_atom_site_fract_z
_atom_site_U_iso_or_equiv
_atom_site_adp_type
_atom_site_calc_flag
_atom_site_refinement_flags
_atom_site_occupancy
_atom_site_disorder_assembly
_atom_site_disorder_group
N N1 0.20673(17) 0.97706(9) 1.04460(10) 0.0410(3) Uani d . 1 . .
N N2 0.26363(19) 1.05171(9) 0.98149(10) 0.0431(3) Uani d D 1 . .
N N3 0.0157(2) 0.54652(10) 1.21921(11) 0.0504(4) Uani d . 1 . .
O O1 0.18428(15) 1.16731(8) 1.09824(8) 0.0472(3) Uani d . 1 . .
O O2 0.51173(18) 1.44263(8) 0.75115(9) 0.0541(3) Uani d . 1 . .
H H2 0.5548 1.4194 0.6982 0.081 Uiso calc R 1 . .
O O3 0.0321(2) 0.46801(10) 1.17422(12) 0.0883(6) Uani d . 1 . .
O O4 -0.04623(18) 0.55386(9) 1.30667(10) 0.0611(4) Uani d . 1 . .
C C1 0.1672(2) 0.80400(11) 1.06387(12) 0.0391(4) Uani d . 1 . .
C C2 0.1011(2) 0.80979(11) 1.16524(12) 0.0423(4) Uani d . 1 . .
H H2A 0.0898 0.8707 1.1980 0.051 Uiso calc R 1 . .
C C3 0.0527(2) 0.72557(12) 1.21665(12) 0.0418(4) Uani d . 1 . .
H H3 0.0085 0.7288 1.2842 0.050 Uiso calc R 1 . .
C C4 0.0707(2) 0.63608(11) 1.16619(12) 0.0402(4) Uani d . 1 . .
C C5 0.1366(2) 0.62796(12) 1.06648(13) 0.0455(4) Uani d . 1 . .
H H5 0.1483 0.5668 1.0344 0.055 Uiso calc R 1 . .
C C6 0.1845(2) 0.71259(12) 1.01580(12) 0.0450(4) Uani d . 1 . .
H H6 0.2290 0.7087 0.9484 0.054 Uiso calc R 1 . .
C C7 0.2198(2) 0.89103(11) 1.00586(13) 0.0439(4) Uani d . 1 . .
H H7 0.2642 0.8835 0.9387 0.053 Uiso calc R 1 . .
C C8 0.25098(19) 1.14649(11) 1.01458(11) 0.0354(3) Uani d . 1 . .
C C9 0.32220(19) 1.22217(11) 0.94326(11) 0.0348(3) Uani d . 1 . .
C C10 0.3187(2) 1.32057(11) 0.97329(12) 0.0404(4) Uani d . 1 . .
H H10 0.2734 1.3378 1.0381 0.048 Uiso calc R 1 . .
C C11 0.3812(2) 1.39297(11) 0.90850(13) 0.0447(4) Uani d . 1 . .
H H11 0.3772 1.4585 0.9298 0.054 Uiso calc R 1 . .
C C12 0.4503(2) 1.36889(11) 0.81144(12) 0.0390(4) Uani d . 1 . .
C C13 0.4543(2) 1.27096(11) 0.78040(12) 0.0410(4) Uani d . 1 . .
H H13 0.4995 1.2538 0.7156 0.049 Uiso calc R 1 . .
C C14 0.3915(2) 1.19946(11) 0.84559(12) 0.0403(4) Uani d . 1 . .
H H14 0.3952 1.1340 0.8240 0.048 Uiso calc R 1 . .
H H2B 0.303(3) 1.0358(15) 0.9176(10) 0.080 Uiso d D 1 . .

loop_
_atom_site_aniso_label
_atom_site_aniso_U_11
_atom_site_aniso_U_22
_atom_site_aniso_U_33
_atom_site_aniso_U_12
_atom_site_aniso_U_13
_atom_site_aniso_U_23
N1 0.0486(8) 0.0377(7) 0.0377(7) -0.0014(6) 0.0127(6) 0.0081(6)
N2 0.0616(9) 0.0335(7) 0.0359(7) -0.0021(6) 0.0200(6) 0.0028(5)
N3 0.0650(10) 0.0397(8) 0.0477(8) -0.0055(7) 0.0146(7) 0.0081(6)
O1 0.0630(7) 0.0441(6) 0.0364(6) 0.0005(5) 0.0217(5) -0.0009(5)
O2 0.0760(9) 0.0361(6) 0.0525(7) -0.0056(6) 0.0280(6) 0.0047(5)
O3 0.1579(16) 0.0359(7) 0.0749(10) -0.0156(9) 0.0465(10) -0.0013(7)
O4 0.0814(9) 0.0505(7) 0.0537(7) -0.0059(6) 0.0289(7) 0.0118(6)
C1 0.0401(8) 0.0381(8) 0.0395(8) -0.0015(6) 0.0068(6) 0.0070(6)
C2 0.0511(10) 0.0350(8) 0.0413(9) -0.0008(7) 0.0087(7) 0.0012(6)
C3 0.0477(9) 0.0425(9) 0.0358(8) 0.0001(7) 0.0103(7) 0.0051(7)
C4 0.0440(9) 0.0364(8) 0.0408(8) -0.0029(7) 0.0073(7) 0.0076(6)
C5 0.0563(10) 0.0368(8) 0.0446(9) -0.0019(7) 0.0129(8) 0.0002(7)
C6 0.0546(10) 0.0436(9) 0.0379(8) -0.0008(7) 0.0141(7) 0.0029(7)
C7 0.0526(10) 0.0418(9) 0.0384(8) -0.0023(7) 0.0135(7) 0.0047(7)
C8 0.0375(8) 0.0388(8) 0.0307(7) 0.0026(6) 0.0091(6) 0.0001(6)
C9 0.0378(8) 0.0342(7) 0.0331(7) 0.0017(6) 0.0095(6) -0.0003(6)
C10 0.0495(9) 0.0379(8) 0.0352(8) 0.0012(7) 0.0158(7) -0.0050(6)
C11 0.0568(10) 0.0313(8) 0.0473(9) -0.0003(7) 0.0161(7) -0.0051(7)
C12 0.0432(9) 0.0333(7) 0.0414(8) -0.0014(6) 0.0111(7) 0.0027(6)
C13 0.0516(9) 0.0385(8) 0.0345(8) -0.0003(7) 0.0178(7) -0.0022(6)
C14 0.0529(9) 0.0302(7) 0.0394(8) -0.0006(6) 0.0165(7) -0.0034(6)

loop_
_atom_type_symbol
_atom_type_description
_atom_type_scat_dispersion_real
_atom_type_scat_dispersion_imag
_atom_type_scat_source
C C 0.0033 0.0016 'International Tables Vol C Tables 4.2.6.8 and 6.1.1.4'
H H 0.0000 0.0000 'International Tables Vol C Tables 4.2.6.8 and 6.1.1.4'
N N 0.0061 0.0033 'International Tables Vol C Tables 4.2.6.8 and 6.1.1.4'
O O 0.0106 0.0060 'International Tables Vol C Tables 4.2.6.8 and 6.1.1.4'

loop_
_geom_angle_atom_site_label_1
_geom_angle_atom_site_label_2
_geom_angle_atom_site_label_3
_geom_angle_site_symmetry_1
_geom_angle_site_symmetry_3
_geom_angle
_geom_angle_publ_flag
C7 N1 N2 . . 115.18(12) ?
C8 N2 N1 . . 119.67(12) ?
C8 N2 H2B . . 122.3(14) ?
N1 N2 H2B . . 117.9(14) ?
O3 N3 O4 . . 122.86(14) ?
O3 N3 C4 . . 118.74(14) ?
O4 N3 C4 . . 118.40(14) ?
C12 O2 H2 . . 109.5 ?
C6 C1 C2 . . 119.55(14) ?
C6 C1 C7 . . 118.28(14) ?
C2 C1 C7 . . 122.18(14) ?
C3 C2 C1 . . 120.02(14) ?
C3 C2 H2A . . 120.0 ?
C1 C2 H2A . . 120.0 ?
C2 C3 C4 . . 118.84(14) ?
C2 C3 H3 . . 120.6 ?
C4 C3 H3 . . 120.6 ?
C5 C4 C3 . . 122.48(14) ?
C5 C4 N3 . . 118.35(14) ?
C3 C4 N3 . . 119.16(13) ?
C6 C5 C4 . . 118.20(15) ?
C6 C5 H5 . . 120.9 ?
C4 C5 H5 . . 120.9 ?
C5 C6 C1 . . 120.91(14) ?
C5 C6 H6 . . 119.5 ?
C1 C6 H6 . . 119.5 ?
N1 C7 C1 . . 121.73(14) ?
N1 C7 H7 . . 119.1 ?
C1 C7 H7 . . 119.1 ?
O1 C8 N2 . . 121.40(13) ?
O1 C8 C9 . . 122.61(13) ?
N2 C8 C9 . . 115.99(12) ?
C10 C9 C14 . . 117.70(13) ?
C10 C9 C8 . . 119.34(13) ?
C14 C9 C8 . . 122.96(13) ?
C11 C10 C9 . . 120.99(14) ?
C11 C10 H10 . . 119.5 ?
C9 C10 H10 . . 119.5 ?
C10 C11 C12 . . 120.51(14) ?
C10 C11 H11 . . 119.7 ?
C12 C11 H11 . . 119.7 ?
O2 C12 C13 . . 122.66(13) ?
O2 C12 C11 . . 118.25(13) ?
C13 C12 C11 . . 119.09(14) ?
C14 C13 C12 . . 119.87(13) ?
C14 C13 H13 . . 120.1 ?
C12 C13 H13 . . 120.1 ?
C13 C14 C9 . . 121.84(14) ?
C13 C14 H14 . . 119.1 ?
C9 C14 H14 . . 119.1 ?

loop_
_geom_bond_atom_site_label_1
_geom_bond_atom_site_label_2
_geom_bond_site_symmetry_2
_geom_bond_distance
_geom_bond_publ_flag
N1 C7 . 1.272(2) ?
N1 N2 . 1.3714(17) ?
N2 C8 . 1.3581(19) ?
N2 H2B . 0.899(9) ?
N3 O3 . 1.2164(18) ?
N3 O4 . 1.2219(17) ?
N3 C4 . 1.4590(19) ?
O1 C8 . 1.2237(16) ?
O2 C12 . 1.3539(17) ?
O2 H2 . 0.82 ?
C1 C6 . 1.390(2) ?
C1 C2 . 1.395(2) ?
C1 C7 . 1.456(2) ?
C2 C3 . 1.374(2) ?
C2 H2A . 0.93 ?
C3 C4 . 1.381(2) ?
C3 H3 . 0.93 ?
C4 C5 . 1.377(2) ?
C5 C6 . 1.373(2) ?
C5 H5 . 0.93 ?
C6 H6 . 0.93 ?
C7 H7 . 0.93 ?
C8 C9 . 1.4848(19) ?
C9 C10 . 1.390(2) ?
C9 C14 . 1.395(2) ?
C10 C11 . 1.377(2) ?
C10 H10 . 0.93 ?
C11 C12 . 1.392(2) ?
C11 H11 . 0.93 ?
C12 C13 . 1.387(2) ?
C13 C14 . 1.373(2) ?
C13 H13 . 0.93 ?
C14 H14 . 0.93 ?

loop_
_geom_hbond_atom_site_label_D
_geom_hbond_atom_site_label_H
_geom_hbond_atom_site_label_A
_geom_hbond_site_symmetry_A
_geom_hbond_distance_DH
_geom_hbond_distance_HA
_geom_hbond_distance_DA
_geom_hbond_angle_DHA
O2 H2 O1 4_685 0.82 2.02 2.8131(15) 164
N2 H2B O4 4_675 0.900(10) 2.220(10) 3.0513(17) 155(2)
C7 H7 O4 4_675 0.93 2.41 3.235(2) 148
C13 H13 O1 4_685 0.93 2.35 3.0713(19) 134

loop_
_cod_related_entry_id
_cod_related_entry_database
_cod_related_entry_code
1 ChemSpider 4654012
